data_7150587
loop_
_publ_author_name
'Ko, Young Ok'
'Chun, Yu Sung'
'Park, Cho-Long'
'Kim, Youngmee'
'Shin, Hyunik'
'Ahn, Sungho'
'Hong, Jongki'
'Lee, Sang-gi'

_publ_section_title
;
 An effective and general method for the highly regioselective
 synthesis of 1-phenylpyrazoles from \b-enaminoketoesters, tandem
 Blaise--acylation adducts
;
_journal_issue 6
_journal_name_full 'Organic &amp; Biomolecular Chemistry'
_journal_page_first 1132
_journal_page_last 1136
_journal_paper_doi 10.1039/b820324e
_journal_volume 7
_journal_year 2009
_chemical_formula_sum 'C19 H18 N2 O2'
_chemical_formula_weight 306.35
_chemical_name_systematic
;
?
;
_space_group_IT_number 14
_symmetry_cell_setting monoclinic
_symmetry_space_group_name_Hall '-P 2ybc'
_symmetry_space_group_name_H-M 'P 1 21/c 1'
_atom_sites_solution_hydrogens geom
_atom_sites_solution_primary direct
_atom_sites_solution_secondary difmap
_audit_creation_method SHELXTL
_cell_angle_alpha 90.00
_cell_angle_beta 98.896(3)
_cell_angle_gamma 90.00
_cell_formula_units_Z 4
_cell_length_a 8.2775(12)
_cell_length_b 15.616(2)
_cell_length_c 12.3892(18)
_cell_measurement_reflns_used 840
_cell_measurement_temperature 170(2)
_cell_measurement_theta_max 19.67
_cell_measurement_theta_min 2.61
_cell_volume 1582.2(4)
_computing_cell_refinement 'Bruker SMART'
_computing_data_collection 'Bruker SMART'
_computing_data_reduction 'Bruker SAINT'
_computing_molecular_graphics 'Bruker SHELXTL'
_computing_publication_material 'Bruker SHELXTL'
_computing_structure_refinement 'SHELXL-97 (Sheldrick, 1997)'
_computing_structure_solution 'SHELXS-97 (Sheldrick, 1990)'
_diffrn_ambient_temperature 170(2)
_diffrn_measured_fraction_theta_full 0.995
_diffrn_measured_fraction_theta_max 0.995
_diffrn_measurement_device_type 'CCD area detector'
_diffrn_measurement_method 'phi and omega scans'
_diffrn_radiation_monochromator graphite
_diffrn_radiation_source 'fine-focus sealed tube'
_diffrn_radiation_type MoK\a
_diffrn_radiation_wavelength 0.71073
_diffrn_reflns_av_R_equivalents 0.0571
_diffrn_reflns_av_sigmaI/netI 0.0714
_diffrn_reflns_limit_h_max 10
_diffrn_reflns_limit_h_min -9
_diffrn_reflns_limit_k_max 19
_diffrn_reflns_limit_k_min -19
_diffrn_reflns_limit_l_max 15
_diffrn_reflns_limit_l_min -12
_diffrn_reflns_number 8739
_diffrn_reflns_theta_full 26.00
_diffrn_reflns_theta_max 26.00
_diffrn_reflns_theta_min 2.11
_exptl_absorpt_coefficient_mu 0.084
_exptl_absorpt_correction_T_max 0.993
_exptl_absorpt_correction_T_min 0.992
_exptl_absorpt_correction_type multi-scan
_exptl_absorpt_process_details '(SADABS; Bruker, 1997)'
_exptl_crystal_colour 'pale yellow'
_exptl_crystal_density_diffrn 1.286
_exptl_crystal_density_meas ?
_exptl_crystal_density_method .
_exptl_crystal_description block
_exptl_crystal_F_000 648
_exptl_crystal_size_max 0.13
_exptl_crystal_size_mid 0.08
_exptl_crystal_size_min 0.08
_refine_diff_density_max 0.176
_refine_diff_density_min -0.157
_refine_diff_density_rms 0.038
_refine_ls_extinction_coef 0.0065(10)
_refine_ls_extinction_expression Fc^*^=kFc[1+0.001xFc^2^\l^3^/sin(2\q)]^-1/4^
_refine_ls_extinction_method SHELXL
_refine_ls_goodness_of_fit_ref 0.885
_refine_ls_hydrogen_treatment constr
_refine_ls_matrix_type full
_refine_ls_number_parameters 211
_refine_ls_number_reflns 3094
_refine_ls_number_restraints 0
_refine_ls_restrained_S_all 0.885
_refine_ls_R_factor_all 0.0793
_refine_ls_R_factor_gt 0.0421
_refine_ls_shift/su_max 0.001
_refine_ls_shift/su_mean 0.000
_refine_ls_structure_factor_coef Fsqd
_refine_ls_weighting_details 'calc w=1/[\s^2^(Fo^2^)+(0.0444P)^2^+0.0000P] where P=(Fo^2^+2Fc^2^)/3'
_refine_ls_weighting_scheme calc
_refine_ls_wR_factor_gt 0.0862
_refine_ls_wR_factor_ref 0.0943
_reflns_number_gt 1862
_reflns_number_total 3094
_reflns_threshold_expression >2sigma(I)
_cod_data_source_file b820324e.txt
_cod_data_source_block 2a
_cod_depositor_comments
;
The following automatic conversions were performed:
'_symmetry_cell_setting' value 'Monoclinic' changed to 'monoclinic'
according to '/home/saulius/struct/CIF-dictionaries/cif_core.dic'
dictionary named 'cif_core.dic' version 2.4.1 from 2010-06-29.

Automatic conversion script
Id: cif_fix_enum 1527 2010-12-29 10:47:43Z saulius 
;
_cod_original_sg_symbol_H-M P2(1)/c
_cod_database_code 7150587

loop_
_symmetry_equiv_pos_as_xyz
'x, y, z'
'-x, y+1/2, -z+1/2'
'-x, -y, -z'
'x, -y-1/2, z-1/2'

loop_
_atom_site_label
_atom_site_type_symbol
_atom_site_fract_x
_atom_site_fract_y
_atom_site_fract_z
_atom_site_U_iso_or_equiv
_atom_site_adp_type
_atom_site_occupancy
_atom_site_symmetry_multiplicity
_atom_site_calc_flag
_atom_site_refinement_flags
_atom_site_disorder_assembly
_atom_site_disorder_group
C1 C 0.7523(2) 0.90071(10) 0.98010(13) 0.0285(4) Uani 1 1 d . . .
C2 C 0.7237(2) 0.97692(10) 1.03702(12) 0.0284(4) Uani 1 1 d . . .
C3 C 0.7613(2) 1.04377(11) 0.97179(13) 0.0305(4) Uani 1 1 d . . .
C4 C 0.7391(2) 0.80937(10) 1.00842(13) 0.0290(4) Uani 1 1 d . . .
C5 C 0.6747(2) 0.75167(11) 0.92821(14) 0.0340(4) Uani 1 1 d . . .
H5 H 0.6364 0.7717 0.8564 0.041 Uiso 1 1 calc R . .
C6 C 0.6654(2) 0.66551(11) 0.95105(15) 0.0392(5) Uani 1 1 d . . .
H6 H 0.6192 0.6268 0.8956 0.047 Uiso 1 1 calc R . .
C7 C 0.7237(2) 0.63569(12) 1.05505(15) 0.0404(5) Uani 1 1 d . . .
H7 H 0.7181 0.5764 1.0711 0.048 Uiso 1 1 calc R . .
C8 C 0.7894(2) 0.69213(12) 1.13494(15) 0.0401(5) Uani 1 1 d . . .
H8 H 0.8300 0.6716 1.2061 0.048 Uiso 1 1 calc R . .
C9 C 0.7971(2) 0.77848(11) 1.11265(14) 0.0347(5) Uani 1 1 d . . .
H9 H 0.8422 0.8170 1.1686 0.042 Uiso 1 1 calc R . .
C10 C 0.6516(2) 0.98271(11) 1.13753(13) 0.0306(4) Uani 1 1 d . . .
C11 C 0.5903(2) 1.07657(11) 1.27715(13) 0.0372(5) Uani 1 1 d . . .
H11A H 0.6242 1.0300 1.3300 0.045 Uiso 1 1 calc R . .
H11B H 0.4693 1.0777 1.2614 0.045 Uiso 1 1 calc R . .
C12 C 0.6543(2) 1.16077(12) 1.32298(14) 0.0470(5) Uani 1 1 d . . .
H12A H 0.7740 1.1588 1.3382 0.071 Uiso 1 1 calc R . .
H12B H 0.6111 1.1724 1.3908 0.071 Uiso 1 1 calc R . .
H12C H 0.6199 1.2063 1.2699 0.071 Uiso 1 1 calc R . .
C13 C 0.7656(2) 1.13859(10) 0.98996(14) 0.0404(5) Uani 1 1 d . . .
H13A H 0.8309 1.1656 0.9398 0.061 Uiso 1 1 calc R . .
H13B H 0.8147 1.1508 1.0655 0.061 Uiso 1 1 calc R . .
H13C H 0.6540 1.1614 0.9764 0.061 Uiso 1 1 calc R . .
C14 C 0.8440(2) 1.04605(11) 0.78446(13) 0.0291(4) Uani 1 1 d . . .
C15 C 0.7527(2) 1.11303(11) 0.73610(14) 0.0381(5) Uani 1 1 d . . .
H15 H 0.6617 1.1337 0.7666 0.046 Uiso 1 1 calc R . .
C16 C 0.7937(2) 1.15005(12) 0.64303(14) 0.0441(5) Uani 1 1 d . . .
H16 H 0.7320 1.1971 0.6101 0.053 Uiso 1 1 calc R . .
C17 C 0.9243(2) 1.11907(12) 0.59729(15) 0.0433(5) Uani 1 1 d . . .
H17 H 0.9541 1.1456 0.5342 0.052 Uiso 1 1 calc R . .
C18 C 1.0104(2) 1.04987(12) 0.64355(14) 0.0394(5) Uani 1 1 d . . .
H18 H 1.0977 1.0272 0.6108 0.047 Uiso 1 1 calc R . .
C19 C 0.9714(2) 1.01284(11) 0.73750(13) 0.0330(4) Uani 1 1 d . . .
H19 H 1.0316 0.9650 0.7695 0.040 Uiso 1 1 calc R . .
N1 N 0.80464(17) 1.00706(8) 0.88146(10) 0.0296(4) Uani 1 1 d . . .
N2 N 0.80224(17) 0.91929(8) 0.88587(11) 0.0313(4) Uani 1 1 d . . .
O1 O 0.59209(14) 0.92351(8) 1.18073(9) 0.0393(3) Uani 1 1 d . . .
O2 O 0.65786(14) 1.06288(7) 1.17762(9) 0.0352(3) Uani 1 1 d . . .

loop_
_atom_site_aniso_label
_atom_site_aniso_U_11
_atom_site_aniso_U_22
_atom_site_aniso_U_33
_atom_site_aniso_U_23
_atom_site_aniso_U_13
_atom_site_aniso_U_12
C1 0.0289(10) 0.0354(10) 0.0202(9) 0.0025(8) 0.0007(8) -0.0009(8)
C2 0.0313(10) 0.0311(10) 0.0231(9) 0.0015(8) 0.0050(8) -0.0009(8)
C3 0.0320(11) 0.0339(10) 0.0254(10) -0.0016(8) 0.0036(8) 0.0005(8)
C4 0.0318(10) 0.0314(10) 0.0254(10) 0.0003(8) 0.0093(8) 0.0029(8)
C5 0.0388(12) 0.0342(11) 0.0287(10) 0.0015(8) 0.0040(9) 0.0026(9)
C6 0.0389(12) 0.0341(11) 0.0455(12) -0.0046(9) 0.0093(10) 0.0011(9)
C7 0.0440(13) 0.0324(11) 0.0490(13) 0.0056(10) 0.0202(10) 0.0047(9)
C8 0.0500(13) 0.0394(12) 0.0333(11) 0.0103(9) 0.0139(9) 0.0107(10)
C9 0.0424(12) 0.0350(11) 0.0273(10) 0.0012(8) 0.0075(9) 0.0021(9)
C10 0.0315(11) 0.0329(11) 0.0273(10) 0.0016(8) 0.0040(8) 0.0013(8)
C11 0.0407(11) 0.0469(12) 0.0262(10) -0.0007(9) 0.0124(9) 0.0043(9)
C12 0.0554(14) 0.0527(13) 0.0343(11) -0.0100(10) 0.0111(10) -0.0052(10)
C13 0.0547(13) 0.0321(11) 0.0367(11) -0.0013(9) 0.0139(10) -0.0031(9)
C14 0.0346(10) 0.0309(10) 0.0222(9) 0.0001(8) 0.0053(8) -0.0055(8)
C15 0.0408(12) 0.0401(11) 0.0357(11) 0.0075(9) 0.0134(9) 0.0030(9)
C16 0.0466(13) 0.0475(13) 0.0398(12) 0.0152(10) 0.0115(10) 0.0037(10)
C17 0.0429(13) 0.0549(13) 0.0336(11) 0.0108(10) 0.0110(10) -0.0047(10)
C18 0.0394(12) 0.0481(12) 0.0325(11) 0.0009(9) 0.0113(9) -0.0006(10)
C19 0.0323(11) 0.0362(10) 0.0299(10) -0.0001(8) 0.0036(8) -0.0012(8)
N1 0.0375(9) 0.0281(8) 0.0243(8) 0.0022(6) 0.0081(7) -0.0018(7)
N2 0.0400(9) 0.0264(8) 0.0271(8) 0.0013(6) 0.0043(7) -0.0001(7)
O1 0.0441(8) 0.0396(8) 0.0367(7) 0.0017(6) 0.0136(6) -0.0047(6)
O2 0.0450(8) 0.0359(7) 0.0271(7) -0.0018(6) 0.0133(6) 0.0012(6)

loop_
_atom_type_symbol
_atom_type_description
_atom_type_scat_dispersion_real
_atom_type_scat_dispersion_imag
_atom_type_scat_source
C C 0.0033 0.0016 'International Tables Vol C Tables 4.2.6.8 and 6.1.1.4'
H H 0.0000 0.0000 'International Tables Vol C Tables 4.2.6.8 and 6.1.1.4'
N N 0.0061 0.0033 'International Tables Vol C Tables 4.2.6.8 and 6.1.1.4'
O O 0.0106 0.0060 'International Tables Vol C Tables 4.2.6.8 and 6.1.1.4'

loop_
_geom_angle_atom_site_label_1
_geom_angle_atom_site_label_2
_geom_angle_atom_site_label_3
_geom_angle
_geom_angle_site_symmetry_1
_geom_angle_site_symmetry_3
_geom_angle_publ_flag
N2 C1 C2 110.57(14) . . ?
N2 C1 C4 117.64(14) . . ?
C2 C1 C4 131.78(15) . . ?
C3 C2 C1 105.77(14) . . ?
C3 C2 C10 127.41(15) . . ?
C1 C2 C10 126.49(15) . . ?
N1 C3 C2 105.98(14) . . ?
N1 C3 C13 122.66(14) . . ?
C2 C3 C13 131.31(15) . . ?
C5 C4 C9 118.63(16) . . ?
C5 C4 C1 119.48(15) . . ?
C9 C4 C1 121.82(15) . . ?
C6 C5 C4 120.97(17) . . ?
C6 C5 H5 119.5 . . ?
C4 C5 H5 119.5 . . ?
C5 C6 C7 119.77(18) . . ?
C5 C6 H6 120.1 . . ?
C7 C6 H6 120.1 . . ?
C8 C7 C6 119.80(17) . . ?
C8 C7 H7 120.1 . . ?
C6 C7 H7 120.1 . . ?
C7 C8 C9 120.56(17) . . ?
C7 C8 H8 119.7 . . ?
C9 C8 H8 119.7 . . ?
C8 C9 C4 120.27(17) . . ?
C8 C9 H9 119.9 . . ?
C4 C9 H9 119.9 . . ?
O1 C10 O2 122.85(15) . . ?
O1 C10 C2 125.17(16) . . ?
O2 C10 C2 111.98(14) . . ?
O2 C11 C12 106.99(14) . . ?
O2 C11 H11A 110.3 . . ?
C12 C11 H11A 110.3 . . ?
O2 C11 H11B 110.3 . . ?
C12 C11 H11B 110.3 . . ?
H11A C11 H11B 108.6 . . ?
C11 C12 H12A 109.5 . . ?
C11 C12 H12B 109.5 . . ?
H12A C12 H12B 109.5 . . ?
C11 C12 H12C 109.5 . . ?
H12A C12 H12C 109.5 . . ?
H12B C12 H12C 109.5 . . ?
C3 C13 H13A 109.5 . . ?
C3 C13 H13B 109.5 . . ?
H13A C13 H13B 109.5 . . ?
C3 C13 H13C 109.5 . . ?
H13A C13 H13C 109.5 . . ?
H13B C13 H13C 109.5 . . ?
C15 C14 C19 120.46(15) . . ?
C15 C14 N1 120.64(15) . . ?
C19 C14 N1 118.84(15) . . ?
C14 C15 C16 119.62(17) . . ?
C14 C15 H15 120.2 . . ?
C16 C15 H15 120.2 . . ?
C15 C16 C17 120.35(18) . . ?
C15 C16 H16 119.8 . . ?
C17 C16 H16 119.8 . . ?
C18 C17 C16 119.57(17) . . ?
C18 C17 H17 120.2 . . ?
C16 C17 H17 120.2 . . ?
C17 C18 C19 120.52(17) . . ?
C17 C18 H18 119.7 . . ?
C19 C18 H18 119.7 . . ?
C14 C19 C18 119.38(17) . . ?
C14 C19 H19 120.3 . . ?
C18 C19 H19 120.3 . . ?
C3 N1 N2 112.50(13) . . ?
C3 N1 C14 129.68(14) . . ?
N2 N1 C14 117.76(13) . . ?
C1 N2 N1 105.15(13) . . ?
C10 O2 C11 117.05(13) . . ?

loop_
_geom_bond_atom_site_label_1
_geom_bond_atom_site_label_2
_geom_bond_distance
_geom_bond_site_symmetry_2
_geom_bond_publ_flag
C1 N2 1.329(2) . ?
C1 C2 1.422(2) . ?
C1 C4 1.477(2) . ?
C2 C3 1.385(2) . ?
C2 C10 1.464(2) . ?
C3 N1 1.3544(19) . ?
C3 C13 1.497(2) . ?
C4 C5 1.386(2) . ?
C4 C9 1.393(2) . ?
C5 C6 1.379(2) . ?
C5 H5 0.9500 . ?
C6 C7 1.385(2) . ?
C6 H6 0.9500 . ?
C7 C8 1.373(2) . ?
C7 H7 0.9500 . ?
C8 C9 1.380(2) . ?
C8 H8 0.9500 . ?
C9 H9 0.9500 . ?
C10 O1 1.2107(19) . ?
C10 O2 1.3449(19) . ?
C11 O2 1.4466(18) . ?
C11 C12 1.496(2) . ?
C11 H11A 0.9900 . ?
C11 H11B 0.9900 . ?
C12 H12A 0.9800 . ?
C12 H12B 0.9800 . ?
C12 H12C 0.9800 . ?
C13 H13A 0.9800 . ?
C13 H13B 0.9800 . ?
C13 H13C 0.9800 . ?
C14 C15 1.373(2) . ?
C14 C19 1.382(2) . ?
C14 N1 1.4292(19) . ?
C15 C16 1.378(2) . ?
C15 H15 0.9500 . ?
C16 C17 1.383(2) . ?
C16 H16 0.9500 . ?
C17 C18 1.370(2) . ?
C17 H17 0.9500 . ?
C18 C19 1.382(2) . ?
C18 H18 0.9500 . ?
C19 H19 0.9500 . ?
N1 N2 1.3719(17) . ?

loop_
_geom_torsion_atom_site_label_1
_geom_torsion_atom_site_label_2
_geom_torsion_atom_site_label_3
_geom_torsion_atom_site_label_4
_geom_torsion
_geom_torsion_site_symmetry_1
_geom_torsion_site_symmetry_2
_geom_torsion_site_symmetry_3
_geom_torsion_site_symmetry_4
_geom_torsion_publ_flag
N2 C1 C2 C3 -0.68(19) . . . . ?
C4 C1 C2 C3 178.08(17) . . . . ?
N2 C1 C2 C10 173.09(15) . . . . ?
C4 C1 C2 C10 -8.1(3) . . . . ?
C1 C2 C3 N1 1.53(18) . . . . ?
C10 C2 C3 N1 -172.17(16) . . . . ?
C1 C2 C3 C13 -175.78(18) . . . . ?
C10 C2 C3 C13 10.5(3) . . . . ?
N2 C1 C4 C5 -41.4(2) . . . . ?
C2 C1 C4 C5 139.95(19) . . . . ?
N2 C1 C4 C9 135.40(17) . . . . ?
C2 C1 C4 C9 -43.3(3) . . . . ?
C9 C4 C5 C6 1.1(3) . . . . ?
C1 C4 C5 C6 177.92(15) . . . . ?
C4 C5 C6 C7 -1.1(3) . . . . ?
C5 C6 C7 C8 0.4(3) . . . . ?
C6 C7 C8 C9 0.4(3) . . . . ?
C7 C8 C9 C4 -0.4(3) . . . . ?
C5 C4 C9 C8 -0.3(3) . . . . ?
C1 C4 C9 C8 -177.08(16) . . . . ?
C3 C2 C10 O1 165.07(17) . . . . ?
C1 C2 C10 O1 -7.4(3) . . . . ?
C3 C2 C10 O2 -14.6(2) . . . . ?
C1 C2 C10 O2 172.97(16) . . . . ?
C19 C14 C15 C16 -3.3(3) . . . . ?
N1 C14 C15 C16 179.52(15) . . . . ?
C14 C15 C16 C17 1.2(3) . . . . ?
C15 C16 C17 C18 1.6(3) . . . . ?
C16 C17 C18 C19 -2.3(3) . . . . ?
C15 C14 C19 C18 2.6(3) . . . . ?
N1 C14 C19 C18 179.85(15) . . . . ?
C17 C18 C19 C14 0.2(3) . . . . ?
C2 C3 N1 N2 -1.92(19) . . . . ?
C13 C3 N1 N2 175.67(15) . . . . ?
C2 C3 N1 C14 175.19(15) . . . . ?
C13 C3 N1 C14 -7.2(3) . . . . ?
C15 C14 N1 C3 -42.8(3) . . . . ?
C19 C14 N1 C3 139.93(18) . . . . ?
C15 C14 N1 N2 134.19(17) . . . . ?
C19 C14 N1 N2 -43.1(2) . . . . ?
C2 C1 N2 N1 -0.44(18) . . . . ?
C4 C1 N2 N1 -179.41(14) . . . . ?
C3 N1 N2 C1 1.49(18) . . . . ?
C14 N1 N2 C1 -176.00(14) . . . . ?
O1 C10 O2 C11 0.4(2) . . . . ?
C2 C10 O2 C11 -179.95(14) . . . . ?
C12 C11 O2 C10 163.40(15) . . . . ?

loop_
_cod_related_entry_id
_cod_related_entry_database
_cod_related_entry_code
1 ChemSpider 651163
